data_1508931
loop_
_publ_author_name
'Alvarez-Mico, Xavier'
'Jensen, Paul R.'
'Fenical, William'
'Hughes, Chambers C.'

_publ_section_title
;
 Chlorizidine, a Cytotoxic 5H-Pyrrolo[2,1-a]isoindol-5-one-Containing
 Alkaloid from a Marine Streptomyces sp.
;
_journal_issue 5
_journal_name_full 'Organic letters'
_journal_page_first 988
_journal_page_last 991
_journal_paper_doi 10.1021/ol303374e
_journal_volume 15
_journal_year 2013
_chemical_absolute_configuration ad
_chemical_formula_moiety 'C18 H10 Cl4 N2 O3, 0.5(C6 H6)'
_chemical_formula_sum 'C21 H13 Cl4 N2 O3'
_chemical_formula_weight 483.13
_chemical_name_systematic
; 
 ? 
;
_space_group_crystal_system monoclinic
_space_group_IT_number 5
_space_group_name_Hall 'C 2y'
_space_group_name_H-M_alt 'C 1 2 1'
_symmetry_space_group_name_Hall 'C 2y'
_symmetry_space_group_name_H-M 'C 1 2 1'
_atom_sites_solution_hydrogens mixed
_atom_sites_solution_primary direct
_atom_sites_solution_secondary difmap
_audit_creation_method SHELXL-2012
_cell_angle_alpha 90
_cell_angle_beta 97.575(2)
_cell_angle_gamma 90
_cell_formula_units_Z 4
_cell_length_a 26.5331(9)
_cell_length_b 8.0048(3)
_cell_length_c 9.7571(4)
_cell_measurement_reflns_used 6075
_cell_measurement_temperature 100(2)
_cell_measurement_theta_max 64.62
_cell_measurement_theta_min 3.36
_cell_volume 2054.25(13)
_computing_cell_refinement 'Bruker SAINT'
_computing_data_collection 'Bruker APEX2'
_computing_data_reduction 'Bruker SAINT'
_computing_molecular_graphics 'Bruker SHELXTL'
_computing_publication_material 'Bruker SHELXTL'
_computing_structure_refinement 'SHELXL-2012 (Sheldrick, 2012)'
_computing_structure_solution 'SHELXS-97 (Sheldrick, 2008)'
_diffrn_ambient_temperature 100(2)
_diffrn_detector_area_resol_mean '512 x 512'
_diffrn_measured_fraction_theta_full 0.966
_diffrn_measured_fraction_theta_max 0.973
_diffrn_measurement_device_type 'Bruker APEX-II CCD'
_diffrn_measurement_method '\f and \w scans'
_diffrn_radiation_type CuK\a
_diffrn_radiation_wavelength 1.54178
_diffrn_reflns_av_R_equivalents 0.0372
_diffrn_reflns_av_unetI/netI 0.0402
_diffrn_reflns_Laue_measured_fraction_full 0.966
_diffrn_reflns_Laue_measured_fraction_max 0.973
_diffrn_reflns_limit_h_max 30
_diffrn_reflns_limit_h_min -30
_diffrn_reflns_limit_k_max 8
_diffrn_reflns_limit_k_min -9
_diffrn_reflns_limit_l_max 11
_diffrn_reflns_limit_l_min -9
_diffrn_reflns_number 8459
_diffrn_reflns_point_group_measured_fraction_full 0.897
_diffrn_reflns_point_group_measured_fraction_max 0.904
_diffrn_reflns_theta_full 65.000
_diffrn_reflns_theta_max 64.851
_diffrn_reflns_theta_min 4.572
_diffrn_source 'fine-focus sealed tube'
_exptl_absorpt_coefficient_mu 5.474
_exptl_absorpt_correction_T_max 0.7714
_exptl_absorpt_correction_T_min 0.4390
_exptl_absorpt_correction_type multi-scan
_exptl_absorpt_process_details SADABS
_exptl_crystal_colour orange
_exptl_crystal_density_diffrn 1.562
_exptl_crystal_density_meas ?
_exptl_crystal_description Plate
_exptl_crystal_F_000 980
_exptl_crystal_size_max 0.180
_exptl_crystal_size_mid 0.110
_exptl_crystal_size_min 0.050
_refine_diff_density_max 0.545
_refine_diff_density_min -0.482
_refine_diff_density_rms 0.056
_refine_ls_abs_structure_details
; 
 Flack x determined using 1197 quotients [(I+)-(I-)]/[(I+)+(I-)] 
 (Parsons and Flack (2004), Acta Cryst. A60, s61). 
;
_refine_ls_abs_structure_Flack -0.004(13)
_refine_ls_extinction_method none
_refine_ls_goodness_of_fit_ref 1.035
_refine_ls_hydrogen_treatment mixed
_refine_ls_matrix_type full
_refine_ls_number_parameters 279
_refine_ls_number_reflns 3141
_refine_ls_number_restraints 3
_refine_ls_restrained_S_all 1.035
_refine_ls_R_factor_all 0.0377
_refine_ls_R_factor_gt 0.0352
_refine_ls_shift/su_max 0.000
_refine_ls_shift/su_mean 0.000
_refine_ls_structure_factor_coef Fsqd
_refine_ls_weighting_details
; 
 w=1/[\s^2^(Fo^2^)+(0.0518P)^2^+1.8823P] 
 where P=(Fo^2^+2Fc^2^)/3 
;
_refine_ls_weighting_scheme calc
_refine_ls_wR_factor_gt 0.0872
_refine_ls_wR_factor_ref 0.0891
_reflns_Friedel_coverage 0.721
_reflns_Friedel_fraction_full 0.817
_reflns_Friedel_fraction_max 0.824
_reflns_number_gt 2989
_reflns_number_total 3141
_reflns_threshold_expression 'I > 2\s(I)'
_cod_data_source_file ol303374e_si_002.cif
_cod_data_source_block sio30
_cod_depositor_comments
;
The following automatic conversions were performed:

'_exptl_crystal_density_meas' value 'not measured' was changed to '?'
- the value is perceived as not measured.

Automatic conversion script
Id: cif_fix_values 3008 2015-01-20 13:52:24Z robertas 
;
_cod_database_code 1508931
_shelx_space_group_comment
; 
The symmetry employed for this shelxl refinement is uniquely defined 
by the following loop, which should always be used as a source of 
symmetry information in preference to the above space-group names. 
They are only intended as comments. 
;
_shelx_estimated_absorpt_t_min 0.439
_shelx_estimated_absorpt_t_max 0.771
_shelxl_version_number 2012-9

loop_
_space_group_symop_operation_xyz
'x, y, z'
'-x, y, -z'
'x+1/2, y+1/2, z'
'-x+1/2, y+1/2, -z'

loop_
_atom_site_label
_atom_site_type_symbol
_atom_site_fract_x
_atom_site_fract_y
_atom_site_fract_z
_atom_site_U_iso_or_equiv
_atom_site_adp_type
_atom_site_occupancy
_atom_site_site_symmetry_order
_atom_site_calc_flag
_atom_site_refinement_flags_posn
_atom_site_refinement_flags_adp
Cl1 Cl -0.09395(5) -0.09683(15) -0.91726(12) 0.0301(3) Uani 1 1 d . .
Cl2 Cl -0.18330(4) -0.40925(16) -0.96788(11) 0.0292(3) Uani 1 1 d . .
Cl3 Cl 0.20077(5) -0.9040(2) -0.20057(12) 0.0504(4) Uani 1 1 d . .
Cl4 Cl 0.15325(4) -0.57009(18) -0.40334(11) 0.0340(3) Uani 1 1 d . .
O1 O 0.02692(12) -0.1812(4) -0.8215(3) 0.0217(7) Uani 1 1 d . .
O2 O 0.09829(12) -0.9538(4) -0.7507(3) 0.0235(7) Uani 1 1 d D .
H2 H 0.074(2) -1.029(8) -0.773(7) 0.08(3) Uiso 1 1 d D .
O3 O 0.12582(11) -0.3730(4) -0.7404(3) 0.0209(7) Uani 1 1 d D .
H3 H 0.110(2) -0.278(5) -0.755(5) 0.029(15) Uiso 1 1 d D .
N1 N -0.03813(13) -0.3772(5) -0.8619(3) 0.0162(8) Uani 1 1 d . .
N2 N 0.18358(14) -0.7847(5) -0.5885(4) 0.0206(8) Uani 1 1 d . .
C1 C -0.08534(17) -0.3066(6) -0.8987(4) 0.0197(10) Uani 1 1 d . .
C2 C -0.11934(16) -0.4326(6) -0.9162(4) 0.0203(10) Uani 1 1 d . .
C3 C -0.09360(16) -0.5881(6) -0.8895(4) 0.0179(9) Uani 1 1 d . .
H3A H -0.1084 -0.6963 -0.8937 0.022 Uiso 1 1 calc R U
C4 C -0.04322(16) -0.5498(5) -0.8566(4) 0.0172(9) Uani 1 1 d . .
C5 C 0.01277(17) -0.3253(6) -0.8245(4) 0.0173(9) Uani 1 1 d . .
C6 C 0.04105(16) -0.4809(6) -0.7985(4) 0.0160(9) Uani 1 1 d . .
C7 C 0.00804(17) -0.6181(5) -0.8182(4) 0.0144(9) Uani 1 1 d . .
C8 C 0.02555(17) -0.7780(6) -0.8016(4) 0.0177(9) Uani 1 1 d . .
H8 H 0.0031 -0.8710 -0.8127 0.021 Uiso 1 1 calc R U
C9 C 0.07819(17) -0.7986(6) -0.7674(4) 0.0173(9) Uani 1 1 d . .
C10 C 0.11278(17) -0.6665(6) -0.7495(4) 0.0159(9) Uani 1 1 d . .
C11 C 0.09319(17) -0.5040(6) -0.7628(4) 0.0174(9) Uani 1 1 d . .
C12 C 0.16962(16) -0.6952(6) -0.7185(4) 0.0188(9) Uani 1 1 d . .
H12 H 0.1872 -0.5845 -0.7128 0.023 Uiso 1 1 calc R U
C13 C 0.19378(18) -0.8083(6) -0.8215(5) 0.0236(10) Uani 1 1 d . .
H13A H 0.1688 -0.8306 -0.9041 0.028 Uiso 1 1 calc R U
H13B H 0.2237 -0.7521 -0.8517 0.028 Uiso 1 1 calc R U
C14 C 0.21020(18) -0.9745(7) -0.7473(5) 0.0274(11) Uani 1 1 d . .
H14A H 0.1877 -1.0676 -0.7836 0.033 Uiso 1 1 calc R U
H14B H 0.2458 -1.0029 -0.7583 0.033 Uiso 1 1 calc R U
C15 C 0.20492(17) -0.9388(6) -0.5991(5) 0.0255(10) Uani 1 1 d . .
C16 C 0.21371(18) -1.0081(7) -0.4691(5) 0.0334(12) Uani 1 1 d . .
H16 H 0.2283 -1.1142 -0.4452 0.040 Uiso 1 1 calc R U
C17 C 0.19662(18) -0.8896(9) -0.3786(5) 0.0357(13) Uani 1 1 d . .
C18 C 0.17788(17) -0.7534(6) -0.4533(5) 0.0250(11) Uani 1 1 d . .
C1S C -0.0259(2) -1.3249(10) -0.5173(5) 0.0469(16) Uani 1 1 d . .
H1S H -0.0438 -1.4277 -0.5286 0.056 Uiso 1 1 calc R U
C2S C -0.0519(3) -1.1764(14) -0.5355(6) 0.067(2) Uani 1 1 d . .
H2S H -0.0877 -1.1773 -0.5605 0.080 Uiso 1 1 calc R U
C3S C -0.0265(4) -1.0266(12) -0.5177(7) 0.083(3) Uani 1 1 d . .
H3S H -0.0446 -0.9241 -0.5294 0.100 Uiso 1 1 calc R U

loop_
_atom_site_aniso_label
_atom_site_aniso_U_11
_atom_site_aniso_U_22
_atom_site_aniso_U_33
_atom_site_aniso_U_23
_atom_site_aniso_U_13
_atom_site_aniso_U_12
Cl1 0.0322(6) 0.0217(6) 0.0359(6) 0.0026(5) 0.0032(5) 0.0115(5)
Cl2 0.0161(5) 0.0407(7) 0.0308(6) 0.0031(5) 0.0031(4) 0.0073(5)
Cl3 0.0290(6) 0.0963(12) 0.0267(6) 0.0270(7) 0.0067(5) 0.0106(7)
Cl4 0.0257(6) 0.0552(9) 0.0213(5) -0.0095(6) 0.0041(5) 0.0051(6)
O1 0.0246(17) 0.0144(17) 0.0258(17) -0.0007(13) 0.0022(13) -0.0018(14)
O2 0.0177(16) 0.0148(18) 0.0371(18) 0.0020(14) 0.0002(14) 0.0023(13)
O3 0.0194(16) 0.0140(18) 0.0289(16) -0.0012(14) 0.0021(13) -0.0049(14)
N1 0.0137(18) 0.018(2) 0.0166(17) 0.0003(14) 0.0024(14) 0.0019(15)
N2 0.0126(18) 0.030(2) 0.0189(18) 0.0035(16) 0.0003(15) 0.0022(16)
C1 0.021(2) 0.024(3) 0.014(2) 0.0003(18) 0.0065(18) 0.009(2)
C2 0.014(2) 0.031(3) 0.017(2) 0.0019(19) 0.0062(17) 0.004(2)
C3 0.017(2) 0.021(2) 0.0159(18) -0.0023(19) 0.0041(16) -0.001(2)
C4 0.019(2) 0.018(2) 0.0148(19) -0.0006(16) 0.0048(17) -0.0017(18)
C5 0.021(2) 0.021(2) 0.011(2) -0.0019(16) 0.0051(18) -0.0023(19)
C6 0.016(2) 0.020(2) 0.0129(19) 0.0007(16) 0.0035(16) -0.0006(18)
C7 0.017(2) 0.016(2) 0.0099(18) 0.0004(15) 0.0018(16) 0.0000(17)
C8 0.018(2) 0.019(2) 0.017(2) -0.0016(18) 0.0050(17) -0.0035(18)
C9 0.018(2) 0.016(2) 0.018(2) 0.0007(17) 0.0024(18) 0.0017(18)
C10 0.016(2) 0.019(2) 0.012(2) 0.0008(17) 0.0013(16) -0.0022(18)
C11 0.018(2) 0.023(2) 0.0122(19) -0.0038(17) 0.0055(17) -0.0049(19)
C12 0.018(2) 0.023(2) 0.015(2) 0.0015(18) 0.0018(17) 0.0012(19)
C13 0.021(2) 0.030(3) 0.021(2) -0.0014(19) 0.0061(19) 0.006(2)
C14 0.022(2) 0.029(3) 0.031(3) -0.001(2) 0.004(2) 0.007(2)
C15 0.015(2) 0.030(3) 0.031(2) 0.005(2) 0.0030(18) 0.0024(19)
C16 0.015(2) 0.043(3) 0.041(3) 0.020(3) 0.002(2) 0.006(2)
C17 0.015(2) 0.062(4) 0.030(3) 0.015(3) 0.0043(19) 0.004(3)
C18 0.015(2) 0.043(3) 0.018(2) -0.001(2) 0.0068(18) -0.004(2)
C1S 0.056(4) 0.070(5) 0.018(3) -0.002(3) 0.015(3) -0.009(3)
C2S 0.063(5) 0.118(8) 0.021(3) 0.005(4) 0.017(3) 0.026(5)
C3S 0.159(10) 0.072(5) 0.026(4) 0.012(4) 0.036(6) 0.035(6)

loop_
_atom_type_symbol
_atom_type_description
_atom_type_scat_dispersion_real
_atom_type_scat_dispersion_imag
_atom_type_scat_source
C C 0.0181 0.0091 'International Tables Vol C Tables 4.2.6.8 and 6.1.1.4'
H H 0.0000 0.0000 'International Tables Vol C Tables 4.2.6.8 and 6.1.1.4'
Cl Cl 0.3639 0.7018 'International Tables Vol C Tables 4.2.6.8 and 6.1.1.4'
N N 0.0311 0.0180 'International Tables Vol C Tables 4.2.6.8 and 6.1.1.4'
O O 0.0492 0.0322 'International Tables Vol C Tables 4.2.6.8 and 6.1.1.4'

loop_
_geom_angle_atom_site_label_1
_geom_angle_atom_site_label_2
_geom_angle_atom_site_label_3
_geom_angle
_geom_angle_site_symmetry_1
_geom_angle_site_symmetry_3
C9 O2 H2 109(5) . .
C11 O3 H3 112(4) . .
C1 N1 C4 109.1(4) . .
C1 N1 C5 138.7(4) . .
C4 N1 C5 112.1(4) . .
C15 N2 C18 109.7(4) . .
C15 N2 C12 115.9(4) . .
C18 N2 C12 134.3(4) . .
C2 C1 N1 107.2(4) . .
C2 C1 Cl1 130.3(4) . .
N1 C1 Cl1 122.5(4) . .
C1 C2 C3 109.5(4) . .
C1 C2 Cl2 125.1(4) . .
C3 C2 Cl2 125.4(3) . .
C4 C3 C2 106.1(4) . .
C4 C3 H3A 127.0 . .
C2 C3 H3A 127.0 . .
C3 C4 N1 108.1(4) . .
C3 C4 C7 145.1(4) . .
N1 C4 C7 106.8(4) . .
O1 C5 N1 124.6(4) . .
O1 C5 C6 131.1(4) . .
N1 C5 C6 104.3(4) . .
C11 C6 C7 120.8(4) . .
C11 C6 C5 128.9(4) . .
C7 C6 C5 110.3(4) . .
C8 C7 C6 121.5(4) . .
C8 C7 C4 132.0(4) . .
C6 C7 C4 106.5(4) . .
C7 C8 C9 116.9(4) . .
C7 C8 H8 121.6 . .
C9 C8 H8 121.6 . .
O2 C9 C10 116.0(4) . .
O2 C9 C8 120.1(4) . .
C10 C9 C8 123.9(4) . .
C9 C10 C11 117.5(4) . .
C9 C10 C12 122.0(4) . .
C11 C10 C12 120.4(4) . .
O3 C11 C6 121.8(4) . .
O3 C11 C10 118.8(4) . .
C6 C11 C10 119.4(4) . .
N2 C12 C10 112.3(3) . .
N2 C12 C13 101.4(4) . .
C10 C12 C13 116.4(4) . .
N2 C12 H12 108.8 . .
C10 C12 H12 108.8 . .
C13 C12 H12 108.8 . .
C14 C13 C12 108.2(4) . .
C14 C13 H13A 110.1 . .
C12 C13 H13A 110.1 . .
C14 C13 H13B 110.1 . .
C12 C13 H13B 110.1 . .
H13A C13 H13B 108.4 . .
C15 C14 C13 103.3(4) . .
C15 C14 H14A 111.1 . .
C13 C14 H14A 111.1 . .
C15 C14 H14B 111.1 . .
C13 C14 H14B 111.1 . .
H14A C14 H14B 109.1 . .
N2 C15 C16 108.4(4) . .
N2 C15 C14 109.8(4) . .
C16 C15 C14 141.9(5) . .
C15 C16 C17 106.1(5) . .
C15 C16 H16 127.0 . .
C17 C16 H16 127.0 . .
C18 C17 C16 109.1(4) . .
C18 C17 Cl3 123.9(5) . .
C16 C17 Cl3 126.9(4) . .
C17 C18 N2 106.7(4) . .
C17 C18 Cl4 131.3(4) . .
N2 C18 Cl4 121.9(4) . .
C1S C1S C2S 120.2(5) 2_554 .
C1S C1S H1S 119.9 2_554 .
C2S C1S H1S 119.9 . .
C1S C2S C3S 120.5(8) . .
C1S C2S H2S 119.7 . .
C3S C2S H2S 119.7 . .
C2S C3S C3S 119.3(5) . 2_554
C2S C3S H3S 120.3 . .
C3S C3S H3S 120.3 2_554 .

loop_
_geom_bond_atom_site_label_1
_geom_bond_atom_site_label_2
_geom_bond_distance
_geom_bond_site_symmetry_2
Cl1 C1 1.701(5) .
Cl2 C2 1.716(4) .
Cl3 C17 1.730(5) .
Cl4 C18 1.703(5) .
O1 C5 1.212(6) .
O2 C9 1.353(5) .
O2 H2 0.89(3) .
O3 C11 1.360(5) .
O3 H3 0.87(3) .
N1 C1 1.378(6) .
N1 C4 1.390(6) .
N1 C5 1.414(6) .
N2 C15 1.367(6) .
N2 C18 1.370(6) .
N2 C12 1.462(6) .
C1 C2 1.349(7) .
C2 C3 1.427(7) .
C3 C4 1.368(6) .
C3 H3A 0.9500 .
C4 C7 1.468(6) .
C5 C6 1.458(6) .
C6 C11 1.394(6) .
C6 C7 1.403(6) .
C7 C8 1.364(6) .
C8 C9 1.402(6) .
C8 H8 0.9500 .
C9 C10 1.396(6) .
C10 C11 1.400(6) .
C10 C12 1.516(6) .
C12 C13 1.553(6) .
C12 H12 1.0000 .
C13 C14 1.550(7) .
C13 H13A 0.9900 .
C13 H13B 0.9900 .
C14 C15 1.498(7) .
C14 H14A 0.9900 .
C14 H14B 0.9900 .
C15 C16 1.376(7) .
C16 C17 1.411(8) .
C16 H16 0.9500 .
C17 C18 1.368(8) .
C1S C1S 1.369(13) 2_554
C1S C2S 1.374(11) .
C1S H1S 0.9500 .
C2S C3S 1.376(13) .
C2S H2S 0.9500 .
C3S C3S 1.402(19) 2_554
C3S H3S 0.9500 .

loop_
_geom_hbond_atom_site_label_D
_geom_hbond_atom_site_label_H
_geom_hbond_atom_site_label_A
_geom_hbond_distance_DH
_geom_hbond_distance_HA
_geom_hbond_distance_DA
_geom_hbond_angle_DHA
_geom_hbond_site_symmetry_A
O3 H3 O1 0.87(3) 2.35(4) 3.053(5) 138(5) .
O3 H3 O2 0.87(3) 2.61(3) 3.433(4) 157(5) 1_565
O2 H2 O1 0.89(3) 1.76(3) 2.652(5) 177(8) 1_545
